data_4518306
loop_
_publ_author_name
'Rumyantcev, Roman V.'
'Fukin, Georgy K.'
'Romanenko, Galina V.'
'Teplova, Irina A.'
'Bubnov, Michael P.'
'Cherkasov, Vladimir K.'

_publ_section_title
;
 Single Crystal X-ray Diffraction Studies of Two Polymorphic Modifications
 of the Dicarbonyl-<i>o</i>-Semiquinonato Rhodium Complex at Different
 Temperatures. Destruction Stimulated by Cooling Versus Stability.
;
_journal_issue 50
_journal_name_full 'ACS omega'
_journal_page_first 32792
_journal_page_last 32799
_journal_paper_doi 10.1021/acsomega.0c05344
_journal_volume 5
_journal_year 2020
_chemical_formula_sum 'C16 H20 O4 Rh'
_chemical_formula_weight 379.23
_space_group_crystal_system triclinic
_space_group_IT_number 2
_space_group_name_Hall '-P 1'
_space_group_name_H-M_alt 'P -1'
_atom_sites_solution_hydrogens geom
_atom_sites_solution_primary dual
_atom_sites_solution_secondary difmap
_audit_creation_method SHELXL-2014/7
_cell_angle_alpha 80.615(3)
_cell_angle_beta 78.588(3)
_cell_angle_gamma 78.062(3)
_cell_formula_units_Z 4
_cell_length_a 6.5457(6)
_cell_length_b 15.7693(12)
_cell_length_c 16.5440(13)
_cell_measurement_reflns_used 9700
_cell_measurement_temperature 210(2)
_cell_measurement_theta_max 27.54
_cell_measurement_theta_min 2.71
_cell_volume 1624.4(2)
_computing_cell_refinement SAINT
_computing_data_collection APEX3
_computing_data_reduction SAINT
_computing_molecular_graphics SHELXTL
_computing_publication_material SHELXTL
_computing_structure_refinement SHELXL-2014/7
_computing_structure_solution SHELXT-2014/5
_diffrn_ambient_temperature 210(2)
_diffrn_measured_fraction_theta_full 0.998
_diffrn_measured_fraction_theta_max 0.995
_diffrn_measurement_device_type 'Bruker D8 Quest (CMOS)'
_diffrn_measurement_method '\w scans'
_diffrn_radiation_type MoK\a
_diffrn_radiation_wavelength 0.71073
_diffrn_reflns_av_R_equivalents 0.1088
_diffrn_reflns_av_unetI/netI 0.1245
_diffrn_reflns_Laue_measured_fraction_full 0.998
_diffrn_reflns_Laue_measured_fraction_max 0.995
_diffrn_reflns_number 6982
_diffrn_reflns_point_group_measured_fraction_full 0.998
_diffrn_reflns_point_group_measured_fraction_max 0.995
_diffrn_reflns_theta_full 25.242
_diffrn_reflns_theta_max 27.103
_diffrn_reflns_theta_min 2.533
_diffrn_source 'microfocus tube'
_exptl_absorpt_coefficient_mu 1.063
_exptl_absorpt_correction_T_max 0.849543
_exptl_absorpt_correction_T_min 0.626463
_exptl_absorpt_correction_type multi-scan
_exptl_absorpt_process_details SADABS-2016/2
_exptl_crystal_colour black
_exptl_crystal_density_diffrn 1.551
_exptl_crystal_description stick
_exptl_crystal_F_000 772
_exptl_crystal_size_max 0.440
_exptl_crystal_size_mid 0.110
_exptl_crystal_size_min 0.060
_refine_diff_density_max 0.976
_refine_diff_density_min -1.150
_refine_diff_density_rms 0.182
_refine_ls_extinction_method none
_refine_ls_goodness_of_fit_ref 1.045
_refine_ls_hydrogen_treatment constr
_refine_ls_matrix_type full
_refine_ls_number_parameters 392
_refine_ls_number_reflns 6982
_refine_ls_number_restraints 0
_refine_ls_restrained_S_all 1.045
_refine_ls_R_factor_all 0.1361
_refine_ls_R_factor_gt 0.0786
_refine_ls_shift/su_max 0.000
_refine_ls_shift/su_mean 0.000
_refine_ls_structure_factor_coef Fsqd
_refine_ls_weighting_details 'w=1/[\s^2^(Fo^2^)+(0.1530P)^2^+1.7450P] where P=(Fo^2^+2Fc^2^)/3'
_refine_ls_weighting_scheme calc
_refine_ls_wR_factor_gt 0.2228
_refine_ls_wR_factor_ref 0.2574
_reflns_Friedel_coverage 0.000
_reflns_number_gt 4188
_reflns_number_total 6982
_reflns_threshold_expression 'I > 2\s(I)'
_cod_data_source_file ao0c05344_si_003.cif
_cod_data_source_block 2_210
_cod_depositor_comments 'Adding full bibliography for 4518296--4518313.cif.'
_cod_database_code 4518306
_shelx_shelxl_version_number 2014/7
_shelx_space_group_comment
;
The symmetry employed for this shelxl refinement is uniquely defined
by the following loop, which should always be used as a source of
symmetry information in preference to the above space-group names.
They are only intended as comments.
;
_shelx_estimated_absorpt_t_min 0.652
_shelx_estimated_absorpt_t_max 0.939

loop_
_space_group_symop_operation_xyz
'x, y, z'
'-x, -y, -z'

loop_
_atom_site_label
_atom_site_type_symbol
_atom_site_fract_x
_atom_site_fract_y
_atom_site_fract_z
_atom_site_U_iso_or_equiv
_atom_site_adp_type
_atom_site_occupancy
_atom_site_site_symmetry_order
_atom_site_calc_flag
_atom_site_refinement_flags_posn
_atom_site_refinement_flags_adp
_atom_site_refinement_flags_occupancy
_atom_site_disorder_assembly
_atom_site_disorder_group
Rh1 Rh -0.0148(2) 0.68749(5) 0.80648(4) 0.0582(3) Uani 1 1 d . . . . .
Rh2 Rh 0.4686(2) 0.68396(5) 0.81023(5) 0.0589(3) Uani 1 1 d . . . . .
O1 O 0.0493(14) 0.7356(4) 0.6844(3) 0.0503(18) Uani 1 1 d . . . . .
O2 O 0.0531(14) 0.5749(4) 0.7551(3) 0.0499(19) Uani 1 1 d . . . . .
O3 O -0.1284(16) 0.8620(5) 0.8685(5) 0.071(2) Uani 1 1 d . . . . .
O4 O -0.0951(18) 0.5981(5) 0.9792(4) 0.081(3) Uani 1 1 d . . . . .
O5 O 0.3940(15) 0.7329(4) 0.9195(4) 0.057(2) Uani 1 1 d . . . . .
O6 O 0.4301(14) 0.8120(3) 0.7696(3) 0.0501(19) Uani 1 1 d . . . . .
O7 O 0.516(2) 0.4985(4) 0.8900(6) 0.096(4) Uani 1 1 d . . . . .
O8 O 0.6080(15) 0.6271(5) 0.6411(4) 0.063(2) Uani 1 1 d . . . . .
C1 C 0.1036(18) 0.6751(6) 0.6342(5) 0.039(2) Uani 1 1 d . . . . .
C2 C 0.1037(16) 0.5869(5) 0.6745(5) 0.0336(19) Uani 1 1 d . . . . .
C3 C 0.1619(16) 0.5148(5) 0.6267(5) 0.032(2) Uani 1 1 d . . . . .
C4 C 0.2135(16) 0.5365(5) 0.5425(5) 0.0333(19) Uani 1 1 d . . . . .
H4A H 0.2510 0.4916 0.5083 0.040 Uiso 1 1 calc R U . . .
C5 C 0.2121(17) 0.6250(5) 0.5047(5) 0.037(2) Uani 1 1 d . . . . .
H5A H 0.2532 0.6356 0.4468 0.044 Uiso 1 1 calc R U . . .
C6 C 0.1544(18) 0.6941(5) 0.5485(5) 0.038(2) Uani 1 1 d . . . . .
C7 C 0.159(2) 0.4201(5) 0.6683(6) 0.051(3) Uani 1 1 d . . . . .
C8 C 0.313(3) 0.3932(7) 0.7331(8) 0.081(5) Uani 1 1 d . . . . .
H8A H 0.3464 0.4452 0.7479 0.122 Uiso 1 1 calc R U . . .
H8B H 0.4427 0.3571 0.7091 0.122 Uiso 1 1 calc R U . . .
H8C H 0.2462 0.3605 0.7826 0.122 Uiso 1 1 calc R U . . .
C9 C 0.233(2) 0.3559(6) 0.6027(7) 0.063(3) Uani 1 1 d . . . . .
H9A H 0.3834 0.3524 0.5827 0.095 Uiso 1 1 calc R U . . .
H9B H 0.1564 0.3764 0.5565 0.095 Uiso 1 1 calc R U . . .
H9C H 0.2045 0.2984 0.6276 0.095 Uiso 1 1 calc R U . . .
C10 C -0.065(2) 0.4134(7) 0.7087(7) 0.056(3) Uani 1 1 d . . . . .
H10A H -0.1071 0.4476 0.7550 0.085 Uiso 1 1 calc R U . . .
H10B H -0.0743 0.3528 0.7288 0.085 Uiso 1 1 calc R U . . .
H10C H -0.1591 0.4357 0.6684 0.085 Uiso 1 1 calc R U . . .
C11 C 0.1642(19) 0.7891(5) 0.5063(5) 0.045(3) Uani 1 1 d . . . . .
C12 C -0.047(2) 0.8460(8) 0.5333(8) 0.072(4) Uani 1 1 d . . . . .
H12A H -0.0732 0.8441 0.5933 0.108 Uiso 1 1 calc R U . . .
H12B H -0.1585 0.8246 0.5164 0.108 Uiso 1 1 calc R U . . .
H12C H -0.0442 0.9057 0.5077 0.108 Uiso 1 1 calc R U . . .
C13 C 0.344(2) 0.8220(6) 0.5309(7) 0.060(4) Uani 1 1 d . . . . .
H13A H 0.3323 0.8123 0.5909 0.090 Uiso 1 1 calc R U . . .
H13B H 0.3338 0.8840 0.5118 0.090 Uiso 1 1 calc R U . . .
H13C H 0.4786 0.7906 0.5057 0.090 Uiso 1 1 calc R U . . .
C14 C 0.203(2) 0.7959(6) 0.4106(5) 0.054(3) Uani 1 1 d . . . . .
H14A H 0.0832 0.7815 0.3927 0.081 Uiso 1 1 calc R U . . .
H14B H 0.3306 0.7554 0.3920 0.081 Uiso 1 1 calc R U . . .
H14C H 0.2198 0.8550 0.3869 0.081 Uiso 1 1 calc R U . . .
C15 C -0.0875(19) 0.7951(6) 0.8465(6) 0.048(3) Uani 1 1 d . . . . .
C16 C -0.068(2) 0.6366(7) 0.9146(6) 0.058(3) Uani 1 1 d . . . . .
C17 C 0.370(2) 0.8188(6) 0.9128(6) 0.047(3) Uani 1 1 d . . . . .
C18 C 0.3844(18) 0.8630(6) 0.8295(5) 0.042(2) Uani 1 1 d . . . . .
C19 C 0.3504(18) 0.9548(5) 0.8135(5) 0.040(2) Uani 1 1 d . . . . .
C20 C 0.3018(19) 0.9977(6) 0.8829(5) 0.041(2) Uani 1 1 d . . . . .
H20A H 0.2730 1.0591 0.8756 0.049 Uiso 1 1 calc R U . . .
C21 C 0.2933(18) 0.9538(5) 0.9634(5) 0.042(2) Uani 1 1 d . . . . .
H21A H 0.2718 0.9876 1.0072 0.050 Uiso 1 1 calc R U . . .
C22 C 0.315(2) 0.8633(6) 0.9834(5) 0.047(3) Uani 1 1 d . . . . .
C23 C 0.350(2) 1.0024(6) 0.7240(6) 0.048(3) Uani 1 1 d . . . . .
C24 C 0.559(2) 0.9727(7) 0.6679(7) 0.059(3) Uani 1 1 d . . . . .
H24A H 0.6683 1.0006 0.6788 0.089 Uiso 1 1 calc R U . . .
H24B H 0.5421 0.9888 0.6101 0.089 Uiso 1 1 calc R U . . .
H24C H 0.6006 0.9098 0.6789 0.089 Uiso 1 1 calc R U . . .
C25 C 0.168(3) 0.9828(7) 0.6916(6) 0.066(4) Uani 1 1 d . . . . .
H25A H 0.0356 1.0128 0.7202 0.099 Uiso 1 1 calc R U . . .
H25B H 0.1698 0.9203 0.7012 0.099 Uiso 1 1 calc R U . . .
H25C H 0.1812 1.0026 0.6324 0.099 Uiso 1 1 calc R U . . .
C26 C 0.329(2) 1.1025(6) 0.7214(6) 0.058(3) Uani 1 1 d . . . . .
H26A H 0.1939 1.1254 0.7538 0.087 Uiso 1 1 calc R U . . .
H26B H 0.3356 1.1300 0.6642 0.087 Uiso 1 1 calc R U . . .
H26C H 0.4431 1.1148 0.7444 0.087 Uiso 1 1 calc R U . . .
C27 C 0.283(2) 0.8171(7) 1.0707(5) 0.059(3) Uani 1 1 d . . . . .
C28 C 0.097(3) 0.7698(10) 1.0815(8) 0.087(5) Uani 1 1 d . . . . .
H28A H 0.0560 0.7495 1.1399 0.130 Uiso 1 1 calc R U . . .
H28B H 0.1385 0.7202 1.0502 0.130 Uiso 1 1 calc R U . . .
H28C H -0.0211 0.8096 1.0611 0.130 Uiso 1 1 calc R U . . .
C29 C 0.229(3) 0.8836(8) 1.1346(6) 0.078(4) Uani 1 1 d . . . . .
H29A H 0.2049 0.8528 1.1904 0.117 Uiso 1 1 calc R U . . .
H29B H 0.1021 0.9251 1.1245 0.117 Uiso 1 1 calc R U . . .
H29C H 0.3459 0.9144 1.1288 0.117 Uiso 1 1 calc R U . . .
C30 C 0.488(2) 0.7560(10) 1.0853(8) 0.082(5) Uani 1 1 d . . . . .
H30A H 0.4609 0.7157 1.1354 0.123 Uiso 1 1 calc R U . . .
H30B H 0.5908 0.7899 1.0914 0.123 Uiso 1 1 calc R U . . .
H30C H 0.5431 0.7235 1.0383 0.123 Uiso 1 1 calc R U . . .
C31 C 0.499(2) 0.5686(7) 0.8585(6) 0.067(4) Uani 1 1 d . . . . .
C32 C 0.5588(19) 0.6464(6) 0.7080(6) 0.046(2) Uani 1 1 d . . . . .

loop_
_atom_site_aniso_label
_atom_site_aniso_U_11
_atom_site_aniso_U_22
_atom_site_aniso_U_33
_atom_site_aniso_U_23
_atom_site_aniso_U_13
_atom_site_aniso_U_12
Rh1 0.1045(8) 0.0366(4) 0.0282(4) 0.0009(3) -0.0057(6) -0.0104(6)
Rh2 0.1063(8) 0.0272(4) 0.0359(4) 0.0019(3) -0.0146(5) 0.0025(5)
O1 0.086(6) 0.033(3) 0.029(3) 0.003(2) -0.015(4) -0.005(4)
O2 0.086(6) 0.032(3) 0.024(3) 0.007(2) -0.008(4) -0.002(4)
O3 0.084(7) 0.051(4) 0.075(5) -0.028(4) -0.006(6) 0.000(5)
O4 0.130(9) 0.059(4) 0.037(4) 0.015(3) -0.001(5) -0.007(6)
O5 0.097(7) 0.027(3) 0.032(3) 0.008(2) 0.004(4) 0.001(4)
O6 0.086(6) 0.028(3) 0.029(3) 0.001(2) -0.010(4) 0.004(4)
O7 0.161(11) 0.034(4) 0.083(5) 0.008(4) -0.028(7) 0.000(6)
O8 0.077(6) 0.063(4) 0.051(4) -0.018(4) 0.000(5) -0.020(5)
C1 0.055(7) 0.039(4) 0.027(4) 0.002(3) -0.018(5) -0.014(5)
C2 0.035(5) 0.041(4) 0.024(3) 0.007(3) -0.008(4) -0.011(5)
C3 0.038(6) 0.025(3) 0.029(4) 0.008(3) -0.011(4) -0.002(4)
C4 0.038(6) 0.029(4) 0.035(4) 0.000(3) -0.016(4) -0.004(4)
C5 0.053(7) 0.030(4) 0.028(4) 0.010(3) -0.003(4) -0.021(4)
C6 0.057(7) 0.022(3) 0.032(4) 0.005(3) -0.015(5) -0.001(4)
C7 0.083(9) 0.022(4) 0.044(5) 0.003(4) -0.014(6) -0.008(5)
C8 0.139(14) 0.039(6) 0.072(8) 0.007(6) -0.068(9) 0.008(7)
C9 0.094(10) 0.024(4) 0.076(7) -0.019(4) -0.025(8) -0.002(6)
C10 0.089(10) 0.035(5) 0.042(6) -0.005(5) 0.000(6) -0.014(6)
C11 0.078(8) 0.023(4) 0.022(4) 0.006(3) -0.004(5) 0.006(5)
C12 0.089(11) 0.055(7) 0.058(7) 0.002(6) 0.009(7) -0.010(7)
C13 0.113(11) 0.022(4) 0.044(6) 0.012(4) -0.017(6) -0.019(6)
C14 0.083(9) 0.037(5) 0.038(5) 0.005(4) 0.000(5) -0.022(6)
C15 0.045(6) 0.044(5) 0.038(5) 0.002(4) 0.004(5) 0.010(5)
C16 0.084(9) 0.058(6) 0.035(5) -0.003(5) -0.002(6) -0.028(6)
C17 0.061(7) 0.035(4) 0.045(5) -0.005(4) -0.025(6) 0.008(5)
C18 0.048(6) 0.042(5) 0.034(4) -0.004(4) -0.005(5) -0.007(5)
C19 0.047(6) 0.037(4) 0.034(4) -0.001(3) -0.012(5) -0.003(5)
C20 0.051(7) 0.039(4) 0.035(4) -0.001(4) -0.010(5) -0.013(5)
C21 0.062(7) 0.034(4) 0.029(4) -0.005(3) -0.011(5) -0.005(5)
C22 0.073(8) 0.045(5) 0.025(4) -0.014(3) -0.016(5) 0.001(6)
C23 0.058(7) 0.034(4) 0.041(5) 0.000(4) 0.016(6) -0.009(5)
C24 0.068(8) 0.051(6) 0.051(7) 0.001(5) -0.002(6) -0.008(6)
C25 0.139(13) 0.036(5) 0.024(5) 0.005(4) -0.024(6) -0.016(7)
C26 0.083(9) 0.038(4) 0.050(5) 0.000(4) -0.007(7) -0.011(6)
C27 0.089(10) 0.058(6) 0.022(4) -0.002(4) -0.009(6) 0.000(7)
C28 0.129(15) 0.096(10) 0.039(7) -0.009(7) 0.010(7) -0.053(10)
C29 0.118(12) 0.094(8) 0.024(4) -0.020(5) 0.009(7) -0.037(10)
C30 0.083(11) 0.096(11) 0.057(8) -0.001(7) -0.042(7) 0.031(8)
C31 0.096(11) 0.050(6) 0.050(6) 0.000(5) -0.015(7) -0.004(7)
C32 0.052(7) 0.036(4) 0.055(6) -0.007(4) -0.031(6) 0.002(5)

loop_
_atom_type_symbol
_atom_type_description
_atom_type_scat_dispersion_real
_atom_type_scat_dispersion_imag
_atom_type_scat_source
C C 0.0033 0.0016 'International Tables Vol C Tables 4.2.6.8 and 6.1.1.4'
H H 0.0000 0.0000 'International Tables Vol C Tables 4.2.6.8 and 6.1.1.4'
O O 0.0106 0.0060 'International Tables Vol C Tables 4.2.6.8 and 6.1.1.4'
Rh Rh -1.1178 0.9187 'International Tables Vol C Tables 4.2.6.8 and 6.1.1.4'

loop_
_geom_angle_atom_site_label_1
_geom_angle_atom_site_label_2
_geom_angle_atom_site_label_3
_geom_angle
_geom_angle_site_symmetry_1
_geom_angle_site_symmetry_3
_geom_angle_publ_flag
C15 Rh1 C16 87.6(4) . . ?
C15 Rh1 O2 175.5(4) . . ?
C16 Rh1 O2 96.0(3) . . ?
C15 Rh1 O1 96.2(3) . . ?
C16 Rh1 O1 176.1(3) . . ?
O2 Rh1 O1 80.1(2) . . ?
C15 Rh1 Rh2 90.2(4) . . ?
C16 Rh1 Rh2 93.7(4) . . ?
O2 Rh1 Rh2 92.3(3) . . ?
O1 Rh1 Rh2 86.3(3) . . ?
C32 Rh2 C31 89.2(4) . . ?
C32 Rh2 O5 174.0(4) . . ?
C31 Rh2 O5 94.3(4) . . ?
C32 Rh2 O6 96.6(3) . . ?
C31 Rh2 O6 174.2(4) . . ?
O5 Rh2 O6 79.9(2) . . ?
C32 Rh2 Rh1 93.5(4) . . ?
C31 Rh2 Rh1 90.7(5) . . ?
O5 Rh2 Rh1 91.4(3) . . ?
O6 Rh2 Rh1 89.8(3) . . ?
C1 O1 Rh1 113.8(5) . . ?
C2 O2 Rh1 112.9(5) . . ?
C17 O5 Rh2 114.4(5) . . ?
C18 O6 Rh2 114.4(5) . . ?
O1 C1 C6 122.9(7) . . ?
O1 C1 C2 115.0(7) . . ?
C6 C1 C2 122.1(8) . . ?
O2 C2 C3 121.4(7) . . ?
O2 C2 C1 118.1(7) . . ?
C3 C2 C1 120.5(7) . . ?
C4 C3 C2 115.5(7) . . ?
C4 C3 C7 123.1(7) . . ?
C2 C3 C7 121.4(7) . . ?
C3 C4 C5 122.3(7) . . ?
C3 C4 H4A 118.8 . . ?
C5 C4 H4A 118.8 . . ?
C6 C5 C4 123.1(7) . . ?
C6 C5 H5A 118.4 . . ?
C4 C5 H5A 118.4 . . ?
C5 C6 C1 116.4(7) . . ?
C5 C6 C11 122.0(7) . . ?
C1 C6 C11 121.4(7) . . ?
C3 C7 C8 111.0(9) . . ?
C3 C7 C9 110.4(7) . . ?
C8 C7 C9 107.2(10) . . ?
C3 C7 C10 108.2(9) . . ?
C8 C7 C10 111.3(10) . . ?
C9 C7 C10 108.7(10) . . ?
C7 C8 H8A 109.5 . . ?
C7 C8 H8B 109.5 . . ?
H8A C8 H8B 109.5 . . ?
C7 C8 H8C 109.5 . . ?
H8A C8 H8C 109.5 . . ?
H8B C8 H8C 109.5 . . ?
C7 C9 H9A 109.5 . . ?
C7 C9 H9B 109.5 . . ?
H9A C9 H9B 109.5 . . ?
C7 C9 H9C 109.5 . . ?
H9A C9 H9C 109.5 . . ?
H9B C9 H9C 109.5 . . ?
C7 C10 H10A 109.5 . . ?
C7 C10 H10B 109.5 . . ?
H10A C10 H10B 109.5 . . ?
C7 C10 H10C 109.5 . . ?
H10A C10 H10C 109.5 . . ?
H10B C10 H10C 109.5 . . ?
C12 C11 C6 108.1(9) . . ?
C12 C11 C14 107.9(9) . . ?
C6 C11 C14 112.3(7) . . ?
C12 C11 C13 110.7(10) . . ?
C6 C11 C13 110.3(8) . . ?
C14 C11 C13 107.6(9) . . ?
C11 C12 H12A 109.5 . . ?
C11 C12 H12B 109.5 . . ?
H12A C12 H12B 109.5 . . ?
C11 C12 H12C 109.5 . . ?
H12A C12 H12C 109.5 . . ?
H12B C12 H12C 109.5 . . ?
C11 C13 H13A 109.5 . . ?
C11 C13 H13B 109.5 . . ?
H13A C13 H13B 109.5 . . ?
C11 C13 H13C 109.5 . . ?
H13A C13 H13C 109.5 . . ?
H13B C13 H13C 109.5 . . ?
C11 C14 H14A 109.5 . . ?
C11 C14 H14B 109.5 . . ?
H14A C14 H14B 109.5 . . ?
C11 C14 H14C 109.5 . . ?
H14A C14 H14C 109.5 . . ?
H14B C14 H14C 109.5 . . ?
O3 C15 Rh1 177.7(9) . . ?
O4 C16 Rh1 174.0(9) . . ?
O5 C17 C22 121.5(8) . . ?
O5 C17 C18 115.3(8) . . ?
C22 C17 C18 122.9(8) . . ?
O6 C18 C19 122.9(8) . . ?
O6 C18 C17 115.8(8) . . ?
C19 C18 C17 121.3(8) . . ?
C20 C19 C18 115.3(7) . . ?
C20 C19 C23 123.3(7) . . ?
C18 C19 C23 121.2(7) . . ?
C19 C20 C21 122.7(7) . . ?
C19 C20 H20A 118.6 . . ?
C21 C20 H20A 118.6 . . ?
C22 C21 C20 124.5(7) . . ?
C22 C21 H21A 117.7 . . ?
C20 C21 H21A 117.7 . . ?
C21 C22 C17 112.9(7) . . ?
C21 C22 C27 124.2(7) . . ?
C17 C22 C27 122.9(8) . . ?
C24 C23 C19 110.7(10) . . ?
C24 C23 C25 110.3(10) . . ?
C19 C23 C25 108.4(8) . . ?
C24 C23 C26 106.1(9) . . ?
C19 C23 C26 111.6(8) . . ?
C25 C23 C26 109.7(10) . . ?
C23 C24 H24A 109.5 . . ?
C23 C24 H24B 109.5 . . ?
H24A C24 H24B 109.5 . . ?
C23 C24 H24C 109.5 . . ?
H24A C24 H24C 109.5 . . ?
H24B C24 H24C 109.5 . . ?
C23 C25 H25A 109.5 . . ?
C23 C25 H25B 109.5 . . ?
H25A C25 H25B 109.5 . . ?
C23 C25 H25C 109.5 . . ?
H25A C25 H25C 109.5 . . ?
H25B C25 H25C 109.5 . . ?
C23 C26 H26A 109.5 . . ?
C23 C26 H26B 109.5 . . ?
H26A C26 H26B 109.5 . . ?
C23 C26 H26C 109.5 . . ?
H26A C26 H26C 109.5 . . ?
H26B C26 H26C 109.5 . . ?
C30 C27 C29 108.2(11) . . ?
C30 C27 C22 108.7(11) . . ?
C29 C27 C22 110.6(8) . . ?
C30 C27 C28 113.1(12) . . ?
C29 C27 C28 108.2(11) . . ?
C22 C27 C28 108.1(10) . . ?
C27 C28 H28A 109.5 . . ?
C27 C28 H28B 109.5 . . ?
H28A C28 H28B 109.5 . . ?
C27 C28 H28C 109.5 . . ?
H28A C28 H28C 109.5 . . ?
H28B C28 H28C 109.5 . . ?
C27 C29 H29A 109.5 . . ?
C27 C29 H29B 109.5 . . ?
H29A C29 H29B 109.5 . . ?
C27 C29 H29C 109.5 . . ?
H29A C29 H29C 109.5 . . ?
H29B C29 H29C 109.5 . . ?
C27 C30 H30A 109.5 . . ?
C27 C30 H30B 109.5 . . ?
H30A C30 H30B 109.5 . . ?
C27 C30 H30C 109.5 . . ?
H30A C30 H30C 109.5 . . ?
H30B C30 H30C 109.5 . . ?
O7 C31 Rh2 178.4(10) . . ?
O8 C32 Rh2 175.8(9) . . ?

loop_
_geom_bond_atom_site_label_1
_geom_bond_atom_site_label_2
_geom_bond_distance
_geom_bond_site_symmetry_2
_geom_bond_publ_flag
Rh1 C15 1.857(10) . ?
Rh1 C16 1.835(9) . ?
Rh1 O2 2.022(6) . ?
Rh1 O1 2.032(5) . ?
Rh1 Rh2 3.1664(17) . ?
Rh2 C32 1.830(10) . ?
Rh2 C31 1.851(10) . ?
Rh2 O5 2.012(6) . ?
Rh2 O6 2.001(5) . ?
O1 C1 1.314(10) . ?
O2 C2 1.301(9) . ?
O3 C15 1.135(11) . ?
O4 C16 1.140(11) . ?
O5 C17 1.320(10) . ?
O6 C18 1.327(10) . ?
O7 C31 1.134(12) . ?
O8 C32 1.160(11) . ?
C1 C6 1.388(11) . ?
C1 C2 1.441(11) . ?
C2 C3 1.435(11) . ?
C3 C4 1.371(10) . ?
C3 C7 1.542(10) . ?
C4 C5 1.433(10) . ?
C4 H4A 0.9400 . ?
C5 C6 1.355(11) . ?
C5 H5A 0.9400 . ?
C6 C11 1.554(10) . ?
C7 C8 1.567(16) . ?
C7 C9 1.545(13) . ?
C7 C10 1.503(18) . ?
C8 H8A 0.9700 . ?
C8 H8B 0.9700 . ?
C8 H8C 0.9700 . ?
C9 H9A 0.9700 . ?
C9 H9B 0.9700 . ?
C9 H9C 0.9700 . ?
C10 H10A 0.9700 . ?
C10 H10B 0.9700 . ?
C10 H10C 0.9700 . ?
C11 C12 1.512(17) . ?
C11 C14 1.542(12) . ?
C11 C13 1.524(17) . ?
C12 H12A 0.9700 . ?
C12 H12B 0.9700 . ?
C12 H12C 0.9700 . ?
C13 H13A 0.9700 . ?
C13 H13B 0.9700 . ?
C13 H13C 0.9700 . ?
C14 H14A 0.9700 . ?
C14 H14B 0.9700 . ?
C14 H14C 0.9700 . ?
C17 C22 1.408(11) . ?
C17 C18 1.434(12) . ?
C18 C19 1.407(12) . ?
C19 C20 1.376(11) . ?
C19 C23 1.547(12) . ?
C20 C21 1.393(11) . ?
C20 H20A 0.9400 . ?
C21 C22 1.396(12) . ?
C21 H21A 0.9400 . ?
C22 C27 1.505(12) . ?
C23 C24 1.526(15) . ?
C23 C25 1.508(19) . ?
C23 C26 1.549(12) . ?
C24 H24A 0.9700 . ?
C24 H24B 0.9700 . ?
C24 H24C 0.9700 . ?
C25 H25A 0.9700 . ?
C25 H25B 0.9700 . ?
C25 H25C 0.9700 . ?
C26 H26A 0.9700 . ?
C26 H26B 0.9700 . ?
C26 H26C 0.9700 . ?
C27 C30 1.515(18) . ?
C27 C29 1.549(13) . ?
C27 C28 1.52(2) . ?
C28 H28A 0.9700 . ?
C28 H28B 0.9700 . ?
C28 H28C 0.9700 . ?
C29 H29A 0.9700 . ?
C29 H29B 0.9700 . ?
C29 H29C 0.9700 . ?
C30 H30A 0.9700 . ?
C30 H30B 0.9700 . ?
C30 H30C 0.9700 . ?
